data_7237629
loop_
_publ_author_name
'He, Yani'
'Liu, Lin'
'Fu, Guorui'
'Li, Wentao'
'L\"u, Xingqiang'
'He, Hongshan'
'Wong, Wai-Yeung'

_publ_section_title
;
 Efficient white polymer light-emitting diodes (WPLEDs) based on double
 emitting layers of a PVK:Eu(iii)-complex and Alq3
;
_journal_issue 16
_journal_name_full 'Journal of Materials Chemistry C'
_journal_page_first 4800
_journal_paper_doi 10.1039/C8TC06610H
_journal_volume 7
_journal_year 2019
_chemical_formula_moiety 'C52 H45 N2 O8 Tb Zn'
_chemical_formula_sum 'C52 H45 N2 O8 Tb Zn'
_chemical_formula_weight 1050.19
_space_group_crystal_system monoclinic
_space_group_IT_number 14
_space_group_name_Hall '-P 2yn'
_space_group_name_H-M_alt 'P 1 21/n 1'
_atom_sites_solution_hydrogens mixed
_atom_sites_solution_primary dual
_audit_creation_date 2017-07-08
_audit_creation_method
;
Olex2 1.2-beta
(compiled 2017.07.04 svn.r3439 for OlexSys, GUI svn.r5361)
;
_audit_update_record
;
2017-07-08 deposited with the CCDC.	2019-03-21 downloaded from the CCDC.
;
_cell_angle_alpha 90
_cell_angle_beta 103.983(9)
_cell_angle_gamma 90
_cell_formula_units_Z 4
_cell_length_a 14.288(5)
_cell_length_b 13.854(5)
_cell_length_c 28.391(10)
_cell_measurement_reflns_used 529
_cell_measurement_temperature 296(2)
_cell_measurement_theta_max 20
_cell_measurement_theta_min 2
_cell_volume 5453(3)
_computing_molecular_graphics 'Olex2 (Dolomanov et al., 2009)'
_computing_publication_material 'Olex2 (Dolomanov et al., 2009)'
_computing_structure_refinement 'ShelXL (Sheldrick, 2015)'
_computing_structure_solution 'ShelXT (Sheldrick, 2015)'
_diffrn_ambient_temperature 296.15
_diffrn_measured_fraction_theta_full 0.998
_diffrn_measured_fraction_theta_max 0.998
_diffrn_measurement_device_type 'Bruker P4'
_diffrn_radiation_type MoK\a
_diffrn_radiation_wavelength 0.71073
_diffrn_reflns_av_R_equivalents 0.3599
_diffrn_reflns_av_unetI/netI 0.4811
_diffrn_reflns_Laue_measured_fraction_full 0.998
_diffrn_reflns_Laue_measured_fraction_max 0.998
_diffrn_reflns_limit_h_max 13
_diffrn_reflns_limit_h_min -17
_diffrn_reflns_limit_k_max 16
_diffrn_reflns_limit_k_min -16
_diffrn_reflns_limit_l_max 33
_diffrn_reflns_limit_l_min -23
_diffrn_reflns_number 26696
_diffrn_reflns_point_group_measured_fraction_full 0.998
_diffrn_reflns_point_group_measured_fraction_max 0.998
_diffrn_reflns_theta_full 25.027
_diffrn_reflns_theta_max 25.027
_diffrn_reflns_theta_min 1.797
_exptl_absorpt_coefficient_mu 1.774
_exptl_absorpt_correction_type none
_exptl_crystal_colour colourless
_exptl_crystal_colour_primary colourless
_exptl_crystal_density_diffrn 1.279
_exptl_crystal_description block
_exptl_crystal_F_000 2120
_refine_diff_density_max 1.551
_refine_diff_density_min -0.993
_refine_diff_density_rms 0.151
_refine_ls_extinction_method none
_refine_ls_goodness_of_fit_ref 0.891
_refine_ls_hydrogen_treatment constr
_refine_ls_matrix_type full
_refine_ls_number_parameters 577
_refine_ls_number_reflns 9611
_refine_ls_number_restraints 725
_refine_ls_restrained_S_all 0.872
_refine_ls_R_factor_all 0.3187
_refine_ls_R_factor_gt 0.1110
_refine_ls_shift/su_max 0.001
_refine_ls_shift/su_mean 0.000
_refine_ls_structure_factor_coef Fsqd
_refine_ls_weighting_details 'w=1/[\s^2^(Fo^2^)+(0.1270P)^2^] where P=(Fo^2^+2Fc^2^)/3'
_refine_ls_weighting_scheme calc
_refine_ls_wR_factor_gt 0.2437
_refine_ls_wR_factor_ref 0.3314
_reflns_Friedel_coverage 0.000
_reflns_number_gt 2502
_reflns_number_total 9611
_reflns_threshold_expression 'I > 2\s(I)'
_cod_data_source_file c8tc06610h2.cif
_cod_data_source_block lll_sq
_cod_database_code 7237629
_shelx_shelxl_version_number 2014/7
_shelx_space_group_comment
;
The symmetry employed for this shelxl refinement is uniquely defined
by the following loop, which should always be used as a source of
symmetry information in preference to the above space-group names.
They are only intended as comments.
;
_olex2_refinement_description
;
1. Fixed Uiso
 At 1.2 times of:
  All C(H) groups, All C(H,H) groups
 At 1.5 times of:
  All C(H,H,H) groups
2. Restrained distances
 C9-C10 = C11-C12
 1.5 with sigma of 0.02
 C36-C41 = C40-C39 = C38-C37
 1.4 with sigma of 0.02
 C36-C37 = C38-C39 = C40-C41
 1.4 with sigma of 0.02
 C21-C26 = C25-C24 = C23-C22
 1.4 with sigma of 0.02
 C21-C22 = C23-C24 = C25-C26
 1.4 with sigma of 0.02
 C45-C50 = C49-C48 = C47-C46
 1.4 with sigma of 0.02
 C45-C46 = C47-C48 = C49-C50
 1.4 with sigma of 0.02
3. Uiso/Uaniso restraints and constraints
Uanis(C12) \\sim Ueq, Uanis(C13) \\sim Ueq, Uanis(C11) \\sim Ueq, Uanis(C10)
\\sim Ueq, Uanis(C9) \\sim Ueq, Uanis(C8) \\sim Ueq: with sigma of 0.01 and
sigma for terminal atoms of 0.02
Uanis(C32) \\sim Ueq, Uanis(C40) \\sim Ueq: with sigma of 0.01 and sigma for
terminal atoms of 0.02
Uanis(C41) \\sim Ueq: with sigma of 0.01 and sigma for terminal atoms of 0.02
Uanis(C31) \\sim Ueq: with sigma of 0.01 and sigma for terminal atoms of 0.02
Uanis(C52) \\sim Ueq: with sigma of 0.01 and sigma for terminal atoms of 0.02
4. Rigid body (RIGU) restrains
 All non-hydrogen atoms
 with sigma for 1-2 distances of 0.004 and sigma for 1-3 distances of 0.004
5.a Riding coordinates:
 C52(H52A,H52B,H52C)
5.b Ternary CH refined with riding coordinates:
 C8(H8), C13(H13)
5.c Secondary CH2 refined with riding coordinates:
 C9(H9A,H9B), C10(H10A,H10B), C11(H11A,H11B), C12(H12A,H12B)
5.d Aromatic/amide H refined with riding coordinates:
 C2(H2), C3(H3), C4(H4), C5(H5), C7(H7), C14(H14), C16(H16), C17(H17),
 C18(H18), C19(H19), C22(H22), C23(H23), C24(H24), C25(H25), C26(H26), C28(H28),
  C31(H31), C32(H32), C33(H33), C34(H34), C35(H35), C37(H37), C38(H38),
 C39(H39), C40(H40), C41(H41), C43(H43), C46(H46), C47(H47), C48(H48), C49(H49),
  C50(H50)
;
_olex2_submission_special_instructions 'No special instructions were received'

loop_
_space_group_symop_operation_xyz
'x, y, z'
'-x+1/2, y+1/2, -z+1/2'
'-x, -y, -z'
'x-1/2, -y-1/2, z-1/2'

loop_
_atom_site_label
_atom_site_type_symbol
_atom_site_fract_x
_atom_site_fract_y
_atom_site_fract_z
_atom_site_U_iso_or_equiv
_atom_site_adp_type
_atom_site_occupancy
_atom_site_site_symmetry_order
_atom_site_calc_flag
_atom_site_refinement_flags_posn
_atom_site_refinement_flags_adp
Tb1 Tb 0.30455(9) 0.83068(7) 0.09129(4) 0.0616(5) Uani 1 1 d . U
Zn1 Zn 0.2243(2) 0.7862(2) 0.18787(11) 0.0879(10) Uani 1 1 d . U
O1 O 0.2570(12) 0.7059(10) 0.1346(5) 0.086(4) Uani 1 1 d . U
O2 O 0.2170(11) 0.8964(10) 0.1398(5) 0.080(4) Uani 1 1 d . U
O3 O 0.4253(12) 0.7561(9) 0.0713(5) 0.078(4) Uani 1 1 d . U
O4 O 0.4033(12) 0.9502(9) 0.0813(5) 0.081(4) Uani 1 1 d . U
O5 O 0.2121(12) 0.7421(9) 0.0326(5) 0.083(4) Uani 1 1 d . U
O6 O 0.2194(12) 0.9348(9) 0.0370(5) 0.076(4) Uani 1 1 d . U
O7 O 0.3519(13) 0.8198(11) 0.2313(5) 0.094(4) Uani 1 1 d . U
O8 O 0.4126(11) 0.8363(10) 0.1666(6) 0.088(4) Uani 1 1 d . U
N1 N 0.1686(18) 0.6644(17) 0.2124(8) 0.119(6) Uani 1 1 d . U
N2 N 0.1129(18) 0.8472(18) 0.2102(8) 0.123(6) Uani 1 1 d . U
C1 C 0.276(2) 0.6088(18) 0.1380(10) 0.097(7) Uani 1 1 d . U
C2 C 0.322(2) 0.5708(19) 0.1041(11) 0.136(11) Uani 1 1 d . U
H2 H 0.3403 0.6108 0.0816 0.163 Uiso 1 1 calc R .
C3 C 0.341(2) 0.4657(18) 0.1042(11) 0.132(10) Uani 1 1 d . U
H3 H 0.3707 0.4357 0.0823 0.158 Uiso 1 1 calc R .
C4 C 0.309(2) 0.415(2) 0.1416(11) 0.122(9) Uani 1 1 d . U
H4 H 0.3213 0.3488 0.1437 0.147 Uiso 1 1 calc R .
C5 C 0.265(2) 0.451(2) 0.1733(12) 0.127(10) Uani 1 1 d . U
H5 H 0.2467 0.4123 0.1960 0.152 Uiso 1 1 calc R .
C6 C 0.248(2) 0.5500(18) 0.1717(10) 0.099(7) Uani 1 1 d . U
C7 C 0.186(3) 0.580(2) 0.2052(12) 0.142(11) Uani 1 1 d . U
H7 H 0.1594 0.5319 0.2210 0.170 Uiso 1 1 calc R .
C8 C 0.118(3) 0.695(2) 0.2501(13) 0.147(7) Uani 1 1 d . U
H8 H 0.1630 0.7124 0.2807 0.176 Uiso 1 1 calc R .
C9 C 0.045(3) 0.607(2) 0.2572(12) 0.167(8) Uani 1 1 d D U
H9A H 0.0069 0.5860 0.2257 0.201 Uiso 1 1 calc R .
H9B H 0.0825 0.5520 0.2727 0.201 Uiso 1 1 calc R .
C10 C -0.020(3) 0.639(3) 0.2874(14) 0.200(10) Uani 1 1 d D U
H10A H -0.0665 0.5888 0.2890 0.240 Uiso 1 1 calc R .
H10B H 0.0169 0.6524 0.3202 0.240 Uiso 1 1 calc R .
C11 C -0.072(3) 0.727(3) 0.2669(15) 0.210(10) Uani 1 1 d D U
H11A H -0.1144 0.7455 0.2874 0.252 Uiso 1 1 calc R .
H11B H -0.1129 0.7108 0.2353 0.252 Uiso 1 1 calc R .
C12 C -0.013(3) 0.816(3) 0.2605(14) 0.181(9) Uani 1 1 d D U
H12A H -0.0539 0.8678 0.2446 0.217 Uiso 1 1 calc R .
H12B H 0.0257 0.8384 0.2915 0.217 Uiso 1 1 calc R .
C13 C 0.050(3) 0.778(2) 0.2290(13) 0.149(7) Uani 1 1 d . U
H13 H 0.0054 0.7515 0.2002 0.178 Uiso 1 1 calc R .
C14 C 0.090(2) 0.932(2) 0.2059(10) 0.125(9) Uani 1 1 d . U
H14 H 0.0387 0.9507 0.2191 0.150 Uiso 1 1 calc R .
C15 C 0.1346(19) 1.0113(19) 0.1816(9) 0.092(7) Uani 1 1 d . U
C16 C 0.111(2) 1.106(2) 0.1912(10) 0.118(10) Uani 1 1 d . U
H16 H 0.0693 1.1185 0.2111 0.142 Uiso 1 1 calc R .
C17 C 0.148(2) 1.173(2) 0.1718(10) 0.105(8) Uani 1 1 d . U
H17 H 0.1382 1.2369 0.1805 0.126 Uiso 1 1 calc R .
C18 C 0.203(2) 1.1557(17) 0.1371(10) 0.108(9) Uani 1 1 d . U
H18 H 0.2252 1.2069 0.1216 0.129 Uiso 1 1 calc R .
C19 C 0.2231(18) 1.0625(16) 0.1268(9) 0.088(7) Uani 1 1 d . U
H19 H 0.2572 1.0501 0.1034 0.105 Uiso 1 1 calc R .
C20 C 0.1934(19) 0.9878(17) 0.1508(9) 0.086(7) Uani 1 1 d . U
C21 C 0.581(2) 0.6978(17) 0.0734(11) 0.117(9) Uani 1 1 d D U
C22 C 0.545(2) 0.6089(18) 0.0528(12) 0.151(12) Uani 1 1 d D U
H22 H 0.4808 0.6058 0.0360 0.181 Uiso 1 1 calc R .
C23 C 0.601(2) 0.524(2) 0.0562(14) 0.180(16) Uani 1 1 d D U
H23 H 0.5722 0.4662 0.0444 0.216 Uiso 1 1 calc R .
C24 C 0.700(3) 0.529(2) 0.0775(13) 0.168(13) Uani 1 1 d D U
H24 H 0.7388 0.4753 0.0774 0.201 Uiso 1 1 calc R .
C25 C 0.738(2) 0.614(2) 0.0984(13) 0.163(13) Uani 1 1 d D U
H25 H 0.8033 0.6168 0.1138 0.196 Uiso 1 1 calc R .
C26 C 0.681(2) 0.698(2) 0.0973(14) 0.174(15) Uani 1 1 d D U
H26 H 0.7086 0.7541 0.1124 0.209 Uiso 1 1 calc R .
C27 C 0.512(2) 0.7768(17) 0.0717(8) 0.079(6) Uani 1 1 d . U
C28 C 0.547(2) 0.8723(17) 0.0730(10) 0.113(9) Uani 1 1 d . U
H28 H 0.6109 0.8820 0.0726 0.136 Uiso 1 1 calc R .
C29 C 0.487(2) 0.9557(17) 0.0749(8) 0.075(6) Uani 1 1 d . U
C30 C 0.533(2) 1.0508(18) 0.0708(9) 0.089(7) Uani 1 1 d . U
C31 C 0.486(2) 1.127(2) 0.0839(10) 0.114(7) Uani 1 1 d . U
H31 H 0.4340 1.1177 0.0979 0.137 Uiso 1 1 calc R .
C32 C 0.518(3) 1.226(2) 0.0755(11) 0.133(8) Uani 1 1 d . U
H32 H 0.4838 1.2800 0.0816 0.160 Uiso 1 1 calc R .
C33 C 0.594(3) 1.235(2) 0.0597(13) 0.161(14) Uani 1 1 d . U
H33 H 0.6183 1.2967 0.0567 0.193 Uiso 1 1 calc R .
C34 C 0.641(2) 1.1568(19) 0.0470(10) 0.116(9) Uani 1 1 d . U
H34 H 0.6972 1.1665 0.0366 0.139 Uiso 1 1 calc R .
C35 C 0.609(2) 1.0681(19) 0.0491(10) 0.115(9) Uani 1 1 d . U
H35 H 0.6371 1.0173 0.0360 0.137 Uiso 1 1 calc R .
C36 C 0.0898(17) 0.6685(16) -0.0284(8) 0.085(6) Uani 1 1 d D U
C37 C 0.133(2) 0.5803(15) -0.0182(9) 0.106(9) Uani 1 1 d D U
H37 H 0.1950 0.5781 0.0021 0.128 Uiso 1 1 calc R .
C38 C 0.090(2) 0.4938(18) -0.0365(10) 0.136(11) Uani 1 1 d D U
H38 H 0.1204 0.4352 -0.0268 0.163 Uiso 1 1 calc R .
C39 C 0.000(2) 0.497(2) -0.0700(10) 0.132(10) Uani 1 1 d D U
H39 H -0.0297 0.4411 -0.0843 0.159 Uiso 1 1 calc R .
C40 C -0.042(2) 0.5882(18) -0.0810(11) 0.139(9) Uani 1 1 d D U
H40 H -0.1008 0.5914 -0.1038 0.166 Uiso 1 1 calc R .
C41 C -0.0013(19) 0.6754(19) -0.0597(9) 0.122(7) Uani 1 1 d D U
H41 H -0.0335 0.7340 -0.0662 0.147 Uiso 1 1 calc R .
C42 C 0.1422(18) 0.7528(16) -0.0055(8) 0.069(6) Uani 1 1 d . U
C43 C 0.1127(17) 0.8476(15) -0.0228(8) 0.074(6) Uani 1 1 d . U
H43 H 0.0619 0.8523 -0.0503 0.089 Uiso 1 1 calc R .
C44 C 0.1534(19) 0.9328(16) -0.0021(9) 0.076(6) Uani 1 1 d . U
C45 C 0.1255(16) 1.0319(15) -0.0230(8) 0.080(7) Uani 1 1 d D U
C46 C 0.1907(19) 1.1071(15) -0.0074(10) 0.116(10) Uani 1 1 d D U
H46 H 0.2490 1.0960 0.0149 0.140 Uiso 1 1 calc R .
C47 C 0.166(2) 1.1978(16) -0.0258(10) 0.129(11) Uani 1 1 d D U
H47 H 0.2094 1.2486 -0.0168 0.155 Uiso 1 1 calc R .
C48 C 0.0777(18) 1.2141(18) -0.0579(10) 0.114(10) Uani 1 1 d D U
H48 H 0.0617 1.2757 -0.0702 0.137 Uiso 1 1 calc R .
C49 C 0.0127(18) 1.1382(13) -0.0717(8) 0.086(7) Uani 1 1 d D U
H49 H -0.0475 1.1503 -0.0922 0.103 Uiso 1 1 calc R .
C50 C 0.0366(16) 1.0444(14) -0.0552(8) 0.079(7) Uani 1 1 d D U
H50 H -0.0051 0.9928 -0.0653 0.095 Uiso 1 1 calc R .
C51 C 0.434(2) 0.8356(17) 0.2146(9) 0.093(6) Uani 1 1 d . U
C52 C 0.541(2) 0.8545(16) 0.2428(10) 0.122(8) Uani 1 1 d . U
H52A H 0.5470 0.8630 0.2769 0.183 Uiso 1 1 d R .
H52B H 0.5635 0.9114 0.2297 0.183 Uiso 1 1 d R .
H52C H 0.5789 0.8000 0.2377 0.183 Uiso 1 1 d R .

loop_
_atom_site_aniso_label
_atom_site_aniso_U_11
_atom_site_aniso_U_22
_atom_site_aniso_U_33
_atom_site_aniso_U_23
_atom_site_aniso_U_13
_atom_site_aniso_U_12
Tb1 0.0729(9) 0.0410(5) 0.0718(8) 0.0028(6) 0.0192(6) 0.0016(6)
Zn1 0.092(3) 0.0705(18) 0.102(2) 0.0192(16) 0.0241(19) -0.0033(16)
O1 0.101(9) 0.059(5) 0.096(7) 0.008(5) 0.018(6) -0.008(5)
O2 0.088(8) 0.064(6) 0.091(7) 0.008(5) 0.027(6) 0.007(5)
O3 0.091(7) 0.052(7) 0.097(9) -0.001(6) 0.035(6) 0.004(5)
O4 0.087(8) 0.058(7) 0.106(10) -0.001(6) 0.039(7) -0.001(5)
O5 0.099(9) 0.060(7) 0.086(7) -0.004(5) 0.016(6) 0.002(6)
O6 0.090(8) 0.057(6) 0.080(7) 0.002(5) 0.021(6) 0.006(5)
O7 0.107(7) 0.089(10) 0.084(7) 0.008(6) 0.019(6) -0.008(7)
O8 0.090(8) 0.086(9) 0.090(6) 0.010(6) 0.024(5) -0.007(6)
N1 0.139(12) 0.088(7) 0.134(12) 0.027(7) 0.039(10) -0.008(7)
N2 0.128(10) 0.109(8) 0.142(13) 0.013(7) 0.054(10) 0.012(7)
C1 0.106(17) 0.060(7) 0.115(13) 0.014(6) 0.009(12) -0.005(7)
C2 0.19(3) 0.066(10) 0.162(18) 0.020(9) 0.07(2) 0.009(11)
C3 0.15(3) 0.067(10) 0.175(19) 0.012(10) 0.039(18) 0.004(11)
C4 0.13(2) 0.068(11) 0.16(2) 0.015(10) 0.018(17) -0.009(11)
C5 0.14(2) 0.071(9) 0.167(19) 0.022(9) 0.027(17) -0.008(9)
C6 0.096(16) 0.073(8) 0.116(13) 0.021(7) -0.001(12) -0.011(8)
C7 0.17(2) 0.093(9) 0.17(2) 0.027(8) 0.07(2) -0.005(9)
C8 0.152(9) 0.140(8) 0.152(10) 0.016(6) 0.046(7) -0.002(6)
C9 0.171(11) 0.161(10) 0.175(12) 0.022(7) 0.052(8) -0.018(7)
C10 0.203(12) 0.205(12) 0.203(13) 0.011(8) 0.069(9) -0.005(7)
C11 0.204(12) 0.213(11) 0.223(14) 0.017(8) 0.071(8) -0.004(7)
C12 0.178(11) 0.192(11) 0.185(12) 0.004(7) 0.067(9) 0.004(7)
C13 0.150(9) 0.142(8) 0.160(11) 0.021(6) 0.050(7) -0.002(6)
C14 0.136(17) 0.111(8) 0.15(2) 0.016(9) 0.071(17) 0.017(8)
C15 0.092(15) 0.092(8) 0.098(14) 0.002(7) 0.032(13) 0.017(8)
C16 0.13(2) 0.090(9) 0.15(2) 0.002(9) 0.065(18) 0.019(9)
C17 0.11(2) 0.087(10) 0.128(19) -0.003(9) 0.045(15) 0.023(10)
C18 0.13(2) 0.066(9) 0.141(19) -0.005(9) 0.057(17) 0.013(9)
C19 0.108(18) 0.064(8) 0.100(14) 0.002(8) 0.042(14) 0.013(8)
C20 0.097(15) 0.068(7) 0.098(13) 0.005(6) 0.031(12) 0.011(7)
C21 0.109(11) 0.079(9) 0.17(2) 0.007(10) 0.053(11) 0.017(8)
C22 0.139(16) 0.090(11) 0.23(3) -0.022(14) 0.051(16) 0.013(10)
C23 0.157(19) 0.097(12) 0.29(4) -0.024(15) 0.05(2) 0.028(12)
C24 0.157(19) 0.106(15) 0.25(3) 0.000(16) 0.064(19) 0.021(13)
C25 0.132(15) 0.099(15) 0.26(3) 0.011(17) 0.046(16) 0.031(12)
C26 0.118(12) 0.104(14) 0.29(4) -0.013(17) 0.022(15) 0.024(10)
C27 0.090(9) 0.071(8) 0.084(16) 0.002(8) 0.034(8) 0.003(6)
C28 0.095(11) 0.072(7) 0.19(3) -0.001(8) 0.064(12) 0.000(6)
C29 0.081(9) 0.080(7) 0.065(15) -0.004(7) 0.020(9) -0.002(6)
C30 0.096(11) 0.084(7) 0.091(16) 0.001(7) 0.031(11) -0.005(6)
C31 0.118(10) 0.103(8) 0.130(11) -0.007(7) 0.046(8) 0.002(6)
C32 0.138(12) 0.115(9) 0.154(13) -0.003(7) 0.050(9) -0.005(7)
C33 0.171(18) 0.087(12) 0.26(4) -0.004(12) 0.11(2) -0.005(10)
C34 0.135(15) 0.084(11) 0.14(2) 0.012(12) 0.064(16) -0.008(10)
C35 0.122(15) 0.079(11) 0.16(2) 0.007(11) 0.076(17) -0.001(9)
C36 0.101(10) 0.073(7) 0.083(12) -0.001(7) 0.024(9) -0.003(7)
C37 0.120(14) 0.078(8) 0.110(17) -0.007(8) 0.007(12) 0.002(8)
C38 0.148(17) 0.087(10) 0.15(2) -0.018(10) 0.002(15) -0.012(9)
C39 0.136(16) 0.122(11) 0.13(2) -0.025(10) 0.019(14) -0.007(9)
C40 0.136(11) 0.128(9) 0.145(12) -0.015(7) 0.020(8) -0.007(7)
C41 0.117(9) 0.116(9) 0.123(11) -0.012(7) 0.007(7) 0.001(6)
C42 0.077(10) 0.074(7) 0.065(9) -0.001(6) 0.038(8) -0.001(6)
C43 0.076(12) 0.071(7) 0.081(11) 0.000(6) 0.028(9) -0.003(6)
C44 0.083(12) 0.068(7) 0.078(10) 0.002(6) 0.024(9) 0.001(6)
C45 0.088(12) 0.065(7) 0.084(13) 0.003(7) 0.017(9) -0.002(7)
C46 0.118(14) 0.070(9) 0.141(19) 0.016(10) -0.009(13) -0.019(9)
C47 0.137(17) 0.081(10) 0.15(2) 0.025(10) -0.006(14) -0.013(10)
C48 0.131(17) 0.072(10) 0.13(2) 0.015(10) 0.007(13) -0.008(9)
C49 0.112(14) 0.070(9) 0.077(14) 0.005(9) 0.024(11) 0.004(8)
C50 0.087(12) 0.067(9) 0.083(14) 0.004(8) 0.020(9) -0.002(8)
C51 0.113(9) 0.083(15) 0.082(8) 0.015(8) 0.021(6) -0.002(9)
C52 0.124(10) 0.064(13) 0.151(14) -0.006(11) -0.019(8) 0.016(9)

loop_
_atom_type_symbol
_atom_type_description
_atom_type_scat_dispersion_real
_atom_type_scat_dispersion_imag
_atom_type_scat_source
C C 0.0033 0.0016 'International Tables Vol C Tables 4.2.6.8 and 6.1.1.4'
H H 0.0000 0.0000 'International Tables Vol C Tables 4.2.6.8 and 6.1.1.4'
N N 0.0061 0.0033 'International Tables Vol C Tables 4.2.6.8 and 6.1.1.4'
O O 0.0106 0.0060 'International Tables Vol C Tables 4.2.6.8 and 6.1.1.4'
Tb Tb -0.1723 4.1537 'International Tables Vol C Tables 4.2.6.8 and 6.1.1.4'
Zn Zn 0.2839 1.4301 'International Tables Vol C Tables 4.2.6.8 and 6.1.1.4'

loop_
_geom_angle_atom_site_label_1
_geom_angle_atom_site_label_2
_geom_angle_atom_site_label_3
_geom_angle
O1 Tb1 Zn1 37.6(4)
O2 Tb1 Zn1 37.8(3)
O2 Tb1 O1 72.6(5)
O2 Tb1 O8 76.5(5)
O3 Tb1 Zn1 125.6(4)
O3 Tb1 O1 97.8(5)
O3 Tb1 O2 158.3(5)
O3 Tb1 O4 75.9(6)
O3 Tb1 O5 84.7(6)
O3 Tb1 O6 116.9(5)
O3 Tb1 O8 82.3(5)
O4 Tb1 Zn1 127.2(4)
O4 Tb1 O1 153.4(5)
O4 Tb1 O2 103.7(5)
O4 Tb1 O6 72.0(6)
O4 Tb1 O8 78.0(5)
O5 Tb1 Zn1 105.0(4)
O5 Tb1 O1 77.8(5)
O5 Tb1 O2 111.2(6)
O5 Tb1 O4 126.2(5)
O5 Tb1 O6 73.4(5)
O5 Tb1 O8 148.4(5)
O6 Tb1 Zn1 117.1(4)
O6 Tb1 O1 131.7(6)
O6 Tb1 O2 82.7(5)
O6 Tb1 O8 138.0(5)
O8 Tb1 Zn1 61.5(4)
O8 Tb1 O1 75.5(5)
O1 Zn1 Tb1 44.5(4)
O1 Zn1 O2 84.0(6)
O1 Zn1 N1 88.8(9)
O1 Zn1 N2 143.3(8)
O2 Zn1 Tb1 43.0(4)
O2 Zn1 N1 151.9(8)
O7 Zn1 Tb1 91.2(5)
O7 Zn1 O1 104.4(7)
O7 Zn1 O2 97.5(6)
O7 Zn1 N1 110.6(8)
O7 Zn1 N2 112.2(9)
N1 Zn1 Tb1 132.8(8)
N2 Zn1 Tb1 129.8(7)
N2 Zn1 O2 88.8(8)
N2 Zn1 N1 80.8(10)
Zn1 O1 Tb1 97.9(5)
C1 O1 Tb1 133.5(17)
C1 O1 Zn1 124.6(16)
Zn1 O2 Tb1 99.2(6)
C20 O2 Tb1 135.6(15)
C20 O2 Zn1 121.3(15)
C27 O3 Tb1 135.7(15)
C29 O4 Tb1 135.7(15)
C42 O5 Tb1 139.7(14)
C44 O6 Tb1 138.6(14)
C51 O7 Zn1 123.3(16)
C51 O8 Tb1 152.6(18)
C7 N1 Zn1 128(3)
C7 N1 C8 123(3)
C8 N1 Zn1 107.8(19)
C13 N2 Zn1 115(2)
C14 N2 Zn1 126(2)
C14 N2 C13 119(3)
O1 C1 C2 116(2)
O1 C1 C6 122(3)
C2 C1 C6 121(3)
C1 C2 C3 119(3)
C4 C3 C2 113(3)
C5 C4 C3 127(3)
C4 C5 C6 118(3)
C1 C6 C7 126(3)
C5 C6 C1 121(3)
C5 C6 C7 112(3)
N1 C7 C6 123(3)
N1 C8 C9 108(3)
N1 C8 C13 108(3)
C13 C8 C9 104(3)
C10 C9 C8 110(3)
C11 C10 C9 111(3)
C10 C11 C12 118(4)
C13 C12 C11 103(3)
N2 C13 C8 104(3)
N2 C13 C12 119(3)
C12 C13 C8 116(3)
N2 C14 C15 127(3)
C16 C15 C14 116(3)
C20 C15 C14 120(3)
C20 C15 C16 124(3)
C17 C16 C15 118(3)
C16 C17 C18 122(3)
C19 C18 C17 119(3)
C20 C19 C18 120(3)
O2 C20 C15 125(2)
C19 C20 O2 118(2)
C19 C20 C15 117(2)
C22 C21 C26 115(3)
C22 C21 C27 118(3)
C26 C21 C27 127(2)
C21 C22 C23 124(3)
C24 C23 C22 119(3)
C25 C24 C23 119(3)
C24 C25 C26 122(3)
C25 C26 C21 121(3)
O3 C27 C21 119(2)
O3 C27 C28 123(2)
C28 C27 C21 118(3)
C27 C28 C29 123(3)
O4 C29 C28 123(2)
O4 C29 C30 121(2)
C28 C29 C30 116(3)
C31 C30 C29 114(3)
C31 C30 C35 119(3)
C35 C30 C29 126(3)
C30 C31 C32 119(3)
C33 C32 C31 118(3)
C32 C33 C34 122(3)
C35 C34 C33 122(3)
C34 C35 C30 120(3)
C37 C36 C41 120(2)
C37 C36 C42 118(2)
C41 C36 C42 122(2)
C36 C37 C38 124(3)
C37 C38 C39 119(3)
C38 C39 C40 117(3)
C39 C40 C41 124(3)
C36 C41 C40 116(3)
O5 C42 C36 120(2)
O5 C42 C43 120(2)
C43 C42 C36 120(2)
C44 C43 C42 125(2)
O6 C44 C43 123(2)
O6 C44 C45 113(2)
C43 C44 C45 124(2)
C46 C45 C44 117(2)
C50 C45 C44 119.1(19)
C50 C45 C46 123(2)
C47 C46 C45 118(2)
C46 C47 C48 120(2)
C47 C48 C49 120(2)
C48 C49 C50 121(2)
C45 C50 C49 117(2)
O7 C51 C52 131(2)
O8 C51 O7 110(2)
O8 C51 C52 119(3)

loop_
_geom_bond_atom_site_label_1
_geom_bond_atom_site_label_2
_geom_bond_distance
Tb1 Zn1 3.277(3)
Tb1 O1 2.318(14)
Tb1 O2 2.265(15)
Tb1 O3 2.201(16)
Tb1 O4 2.237(15)
Tb1 O5 2.228(15)
Tb1 O6 2.243(14)
Tb1 O8 2.317(16)
Zn1 O1 2.020(16)
Zn1 O2 2.034(14)
Zn1 O7 1.994(17)
Zn1 N1 2.06(2)
Zn1 N2 2.03(2)
O1 C1 1.37(3)
O2 C20 1.37(2)
O3 C27 1.27(3)
O4 C29 1.26(3)
O5 C42 1.29(2)
O6 C44 1.27(2)
O7 C51 1.39(3)
O8 C51 1.32(2)
N1 C7 1.23(3)
N1 C8 1.49(4)
N2 C13 1.50(4)
N2 C14 1.22(3)
C1 C2 1.39(3)
C1 C6 1.39(3)
C2 C3 1.48(3)
C3 C4 1.44(4)
C4 C5 1.32(4)
C5 C6 1.39(3)
C6 C7 1.50(4)
C8 C9 1.65(4)
C8 C13 1.53(4)
C9 C10 1.482(19)
C10 C11 1.47(4)
C11 C12 1.526(19)
C12 C13 1.50(4)
C14 C15 1.52(3)
C15 C16 1.40(3)
C15 C20 1.39(3)
C16 C17 1.26(3)
C17 C18 1.43(3)
C18 C19 1.37(3)
C19 C20 1.36(3)
C21 C22 1.405(18)
C21 C26 1.423(18)
C21 C27 1.46(3)
C22 C23 1.405(18)
C23 C24 1.396(19)
C24 C25 1.374(18)
C25 C26 1.420(18)
C27 C28 1.41(3)
C28 C29 1.44(3)
C29 C30 1.49(3)
C30 C31 1.36(3)
C30 C35 1.39(3)
C31 C32 1.48(3)
C32 C33 1.28(4)
C33 C34 1.37(4)
C34 C35 1.32(3)
C36 C37 1.370(17)
C36 C41 1.390(17)
C36 C42 1.45(3)
C37 C38 1.389(17)
C38 C39 1.400(18)
C39 C40 1.404(18)
C40 C41 1.412(17)
C42 C43 1.43(3)
C43 C44 1.38(3)
C44 C45 1.51(3)
C45 C46 1.397(17)
C45 C50 1.385(17)
C46 C47 1.374(17)
C47 C48 1.387(17)
C48 C49 1.395(17)
C49 C50 1.396(16)
C51 C52 1.57(3)

loop_
_geom_torsion_atom_site_label_1
_geom_torsion_atom_site_label_2
_geom_torsion_atom_site_label_3
_geom_torsion_atom_site_label_4
_geom_torsion
Tb1 O1 C1 C2 -11(3)
Tb1 O1 C1 C6 172.0(17)
Tb1 O2 C20 C15 178.0(17)
Tb1 O2 C20 C19 4(3)
Tb1 O3 C27 C21 156.6(17)
Tb1 O3 C27 C28 -20(4)
Tb1 O4 C29 C28 -1(4)
Tb1 O4 C29 C30 -178.3(14)
Tb1 O5 C42 C36 -167.3(16)
Tb1 O5 C42 C43 8(4)
Tb1 O6 C44 C43 0(4)
Tb1 O6 C44 C45 -179.4(14)
Tb1 O8 C51 O7 4(4)
Tb1 O8 C51 C52 -173.9(19)
Zn1 O1 C1 C2 -163.3(19)
Zn1 O1 C1 C6 20(3)
Zn1 O2 C20 C15 -29(3)
Zn1 O2 C20 C19 156.3(18)
Zn1 O7 C51 O8 7(3)
Zn1 O7 C51 C52 -174.6(17)
Zn1 N1 C7 C6 -6(5)
Zn1 N1 C8 C9 162(2)
Zn1 N1 C8 C13 50(3)
Zn1 N2 C13 C8 29(3)
Zn1 N2 C13 C12 161(3)
Zn1 N2 C14 C15 3(5)
O1 C1 C2 C3 -177(2)
O1 C1 C6 C5 178(2)
O1 C1 C6 C7 6(4)
O3 C27 C28 C29 1(4)
O4 C29 C30 C31 12(4)
O4 C29 C30 C35 -158(3)
O5 C42 C43 C44 0(3)
O6 C44 C45 C46 19(3)
O6 C44 C45 C50 -159(2)
N1 C8 C9 C10 -170(3)
N1 C8 C13 N2 -50(3)
N1 C8 C13 C12 177(3)
N2 C14 C15 C16 -166(3)
N2 C14 C15 C20 16(5)
C1 C2 C3 C4 -1(4)
C1 C6 C7 N1 -14(5)
C2 C1 C6 C5 1(4)
C2 C1 C6 C7 -171(3)
C2 C3 C4 C5 2(5)
C3 C4 C5 C6 -1(5)
C4 C5 C6 C1 -1(5)
C4 C5 C6 C7 172(3)
C5 C6 C7 N1 173(3)
C6 C1 C2 C3 -1(4)
C7 N1 C8 C9 -29(4)
C7 N1 C8 C13 -141(3)
C8 N1 C7 C6 -172(3)
C8 C9 C10 C11 54(4)
C9 C8 C13 N2 -165(3)
C9 C8 C13 C12 62(4)
C9 C10 C11 C12 -58(5)
C10 C11 C12 C13 57(5)
C11 C12 C13 N2 174(3)
C11 C12 C13 C8 -60(4)
C13 N2 C14 C15 -171(3)
C13 C8 C9 C10 -55(4)
C14 N2 C13 C8 -156(3)
C14 N2 C13 C12 -25(5)
C14 C15 C16 C17 179(3)
C14 C15 C20 O2 -1(4)
C14 C15 C20 C19 174(2)
C15 C16 C17 C18 7(4)
C16 C15 C20 O2 -179(2)
C16 C15 C20 C19 -4(4)
C16 C17 C18 C19 -5(4)
C17 C18 C19 C20 -2(4)
C18 C19 C20 O2 -179(2)
C18 C19 C20 C15 6(4)
C20 C15 C16 C17 -2(4)
C21 C22 C23 C24 -6(6)
C21 C27 C28 C29 -176(2)
C22 C21 C26 C25 2(5)
C22 C21 C27 O3 29(4)
C22 C21 C27 C28 -154(3)
C22 C23 C24 C25 6(6)
C23 C24 C25 C26 -3(6)
C24 C25 C26 C21 -1(6)
C26 C21 C22 C23 2(5)
C26 C21 C27 O3 -146(3)
C26 C21 C27 C28 31(5)
C27 C21 C22 C23 -173(3)
C27 C21 C26 C25 176(3)
C27 C28 C29 O4 9(4)
C27 C28 C29 C30 -174(2)
C28 C29 C30 C31 -165(2)
C28 C29 C30 C35 24(4)
C29 C30 C31 C32 -172(2)
C29 C30 C35 C34 178(3)
C30 C31 C32 C33 -5(5)
C31 C30 C35 C34 8(4)
C31 C32 C33 C34 5(6)
C32 C33 C34 C35 2(6)
C33 C34 C35 C30 -9(5)
C35 C30 C31 C32 -1(4)
C36 C37 C38 C39 5(5)
C36 C42 C43 C44 176(2)
C37 C36 C41 C40 -3(4)
C37 C36 C42 O5 -19(3)
C37 C36 C42 C43 165(2)
C37 C38 C39 C40 -3(5)
C38 C39 C40 C41 -2(5)
C39 C40 C41 C36 4(5)
C41 C36 C37 C38 -2(4)
C41 C36 C42 O5 161(2)
C41 C36 C42 C43 -15(4)
C42 C36 C37 C38 178(3)
C42 C36 C41 C40 177(2)
C42 C43 C44 O6 -4(4)
C42 C43 C44 C45 176(2)
C43 C44 C45 C46 -161(2)
C43 C44 C45 C50 21(4)
C44 C45 C46 C47 -180(3)
C44 C45 C50 C49 177(2)
C45 C46 C47 C48 2(5)
C46 C45 C50 C49 -1(4)
C46 C47 C48 C49 0(5)
C47 C48 C49 C50 -2(4)
C48 C49 C50 C45 3(4)
C50 C45 C46 C47 -2(4)
